data_1570325
loop_
_publ_author_name
'Peddi, Balakrishna'
'Khan, Souvik'
'Gonnade, Rajesh G.'
'Yildiz, Cem B.'
'Majumdar, Moumita'

_publ_section_title
;
 Intramolecular donor-stabilized tetra-coordinated germanium(iv)
 di-cations and their Lewis acidic properties.
;
_journal_issue 47
_journal_name_full 'Chemical science'
_journal_page_first 13755
_journal_page_last 13764
_journal_paper_doi 10.1039/d3sc03717g
_journal_volume 14
_journal_year 2023
_chemical_formula_moiety 'C50 H42 Ge P2'
_chemical_formula_sum 'C50 H42 Ge P2'
_chemical_formula_weight 777.36
_space_group_crystal_system monoclinic
_space_group_IT_number 14
_space_group_name_Hall '-P 2yn'
_space_group_name_H-M_alt 'P 1 21/n 1'
_atom_sites_solution_hydrogens mixed
_audit_creation_method SHELXL-2018/3
_audit_update_record
;
2023-07-16 deposited with the CCDC.	2023-11-16 downloaded from the CCDC.
;
_cell_angle_alpha 90
_cell_angle_beta 93.001(8)
_cell_angle_gamma 90
_cell_formula_units_Z 4
_cell_length_a 12.221(3)
_cell_length_b 18.490(4)
_cell_length_c 16.895(4)
_cell_measurement_reflns_used 9075
_cell_measurement_temperature 150(2)
_cell_measurement_theta_max 25.10
_cell_measurement_theta_min 2.38
_cell_volume 3812.5(15)
_computing_structure_refinement 'SHELXL-2018/3 (Sheldrick, 2018)'
_computing_structure_solution 'SHELXT 2014/5 (Sheldrick, 2014)'
_diffrn_ambient_temperature 150(2)
_diffrn_measured_fraction_theta_full 0.997
_diffrn_measured_fraction_theta_max 0.997
_diffrn_measurement_device_type 'Bruker APEX-II CCD'
_diffrn_measurement_method '\f and \w scans'
_diffrn_radiation_type MoK\a
_diffrn_radiation_wavelength 0.71073
_diffrn_reflns_av_R_equivalents 0.0547
_diffrn_reflns_av_unetI/netI 0.0253
_diffrn_reflns_Laue_measured_fraction_full 0.997
_diffrn_reflns_Laue_measured_fraction_max 0.997
_diffrn_reflns_limit_h_max 14
_diffrn_reflns_limit_h_min -14
_diffrn_reflns_limit_k_max 22
_diffrn_reflns_limit_k_min -21
_diffrn_reflns_limit_l_max 19
_diffrn_reflns_limit_l_min -20
_diffrn_reflns_number 72290
_diffrn_reflns_point_group_measured_fraction_full 0.997
_diffrn_reflns_point_group_measured_fraction_max 0.997
_diffrn_reflns_theta_full 25.082
_diffrn_reflns_theta_max 25.082
_diffrn_reflns_theta_min 1.999
_exptl_absorpt_coefficient_mu 0.923
_exptl_absorpt_correction_T_max 0.7452
_exptl_absorpt_correction_T_min 0.6326
_exptl_absorpt_correction_type multi-scan
_exptl_absorpt_process_details 'SADABS (Bruker, 2016)'
_exptl_crystal_colour colourless
_exptl_crystal_density_diffrn 1.354
_exptl_crystal_description block
_exptl_crystal_F_000 1616
_exptl_crystal_size_max 0.14
_exptl_crystal_size_mid 0.11
_exptl_crystal_size_min 0.08
_refine_diff_density_max 0.599
_refine_diff_density_min -0.612
_refine_diff_density_rms 0.065
_refine_ls_extinction_method none
_refine_ls_goodness_of_fit_ref 1.007
_refine_ls_hydrogen_treatment mixed
_refine_ls_matrix_type full
_refine_ls_number_parameters 483
_refine_ls_number_reflns 6754
_refine_ls_number_restraints 8
_refine_ls_restrained_S_all 1.011
_refine_ls_R_factor_all 0.0440
_refine_ls_R_factor_gt 0.0356
_refine_ls_shift/su_max 0.001
_refine_ls_shift/su_mean 0.000
_refine_ls_structure_factor_coef Fsqd
_refine_ls_weighting_details 'w=1/[\s^2^(Fo^2^)+(0.0442P)^2^+5.5913P] where P=(Fo^2^+2Fc^2^)/3'
_refine_ls_weighting_scheme calc
_refine_ls_wR_factor_gt 0.0901
_refine_ls_wR_factor_ref 0.0951
_reflns_Friedel_coverage 0.000
_reflns_number_gt 5851
_reflns_number_total 6754
_reflns_threshold_expression 'I > 2\s(I)'
_cod_data_source_file d3sc03717g2.cif
_cod_data_source_block TRY_a_CCDC4
_cod_depositor_comments 'Adding full bibliography for 1570312--1570327.cif.'
_cod_original_cell_volume 3812.3(15)
_cod_original_sg_symbol_H-M 'P 21/n'
_cod_database_code 1570325
_shelx_shelxl_version_number 2018/3
_shelx_space_group_comment
;
The symmetry employed for this shelxl refinement is uniquely defined
by the following loop, which should always be used as a source of
symmetry information in preference to the above space-group names.
They are only intended as comments.
;

loop_
_space_group_symop_operation_xyz
'x, y, z'
'-x+1/2, y+1/2, -z+1/2'
'-x, -y, -z'
'x-1/2, -y-1/2, z-1/2'

loop_
_atom_site_label
_atom_site_type_symbol
_atom_site_fract_x
_atom_site_fract_y
_atom_site_fract_z
_atom_site_U_iso_or_equiv
_atom_site_adp_type
_atom_site_occupancy
_atom_site_site_symmetry_order
_atom_site_calc_flag
_atom_site_refinement_flags_posn
_atom_site_refinement_flags_adp
_atom_site_refinement_flags_occupancy
_atom_site_disorder_assembly
_atom_site_disorder_group
Ge1 Ge 0.60730(2) 0.38357(2) 0.61394(2) 0.02154(9) Uani 1 1 d . . . . .
P1 P 0.59101(5) 0.48117(3) 0.78091(4) 0.01791(14) Uani 1 1 d . . . . .
C50 C 0.1952(2) 0.23958(16) 0.67734(15) 0.0286(6) Uani 1 1 d . . . . .
H50 H 0.215596 0.192499 0.695145 0.034 Uiso 1 1 calc R U . . .
C49 C 0.0856(2) 0.25493(18) 0.65744(16) 0.0360(7) Uani 1 1 d . . . . .
H49 H 0.031579 0.218308 0.661376 0.043 Uiso 1 1 calc R U . . .
C48 C 0.0551(2) 0.32404(19) 0.63177(16) 0.0392(8) Uani 1 1 d . . . . .
H48 H -0.019444 0.334202 0.617302 0.047 Uiso 1 1 calc R U . . .
C47 C 0.1326(2) 0.37748(18) 0.62731(17) 0.0386(7) Uani 1 1 d . . . . .
H47 H 0.111634 0.424764 0.610538 0.046 Uiso 1 1 calc R U . . .
C46 C 0.2425(2) 0.36187(16) 0.64760(15) 0.0306(6) Uani 1 1 d . . . . .
H46 H 0.295697 0.399125 0.645149 0.037 Uiso 1 1 calc R U . . .
C45 C 0.2753(2) 0.29274(15) 0.67134(14) 0.0234(5) Uani 1 1 d . . . . .
C44 C 0.5055(2) 0.15440(15) 0.77083(16) 0.0291(6) Uani 1 1 d . . . . .
H44 H 0.543781 0.142626 0.725054 0.035 Uiso 1 1 calc R U . . .
C43 C 0.5191(2) 0.11173(16) 0.83839(18) 0.0357(7) Uani 1 1 d . . . . .
H43 H 0.565430 0.070475 0.838297 0.043 Uiso 1 1 calc R U . . .
C42 C 0.4650(2) 0.12940(17) 0.90595(17) 0.0358(7) Uani 1 1 d . . . . .
H42 H 0.474009 0.100098 0.952021 0.043 Uiso 1 1 calc R U . . .
C41 C 0.3981(2) 0.18954(17) 0.90625(16) 0.0350(7) Uani 1 1 d . . . . .
H41 H 0.361996 0.202012 0.952806 0.042 Uiso 1 1 calc R U . . .
C40 C 0.3834(2) 0.23172(15) 0.83881(15) 0.0288(6) Uani 1 1 d . . . . .
H40 H 0.337064 0.272930 0.839559 0.035 Uiso 1 1 calc R U . . .
C39 C 0.4358(2) 0.21458(14) 0.76961(14) 0.0237(5) Uani 1 1 d . . . . .
C38 C 0.3907(2) 0.53891(14) 0.72940(16) 0.0275(6) Uani 1 1 d . . . . .
H38 H 0.434009 0.565195 0.694239 0.033 Uiso 1 1 calc R U . . .
C37 C 0.2780(2) 0.54956(15) 0.72714(17) 0.0321(6) Uani 1 1 d . . . . .
H37 H 0.244597 0.582680 0.690301 0.039 Uiso 1 1 calc R U . . .
C36 C 0.2144(2) 0.51173(15) 0.77879(17) 0.0310(6) Uani 1 1 d . . . . .
H36 H 0.137337 0.518947 0.777417 0.037 Uiso 1 1 calc R U . . .
C35 C 0.2633(2) 0.46357(15) 0.83217(16) 0.0294(6) Uani 1 1 d . . . . .
H35 H 0.219785 0.438081 0.867875 0.035 Uiso 1 1 calc R U . . .
C34 C 0.3758(2) 0.45219(14) 0.83396(15) 0.0244(5) Uani 1 1 d . . . . .
H34 H 0.408462 0.418379 0.870349 0.029 Uiso 1 1 calc R U . . .
C33 C 0.4411(2) 0.48988(13) 0.78291(14) 0.0206(5) Uani 1 1 d . . . . .
C32 C 0.7514(2) 0.55140(13) 0.87263(15) 0.0237(5) Uani 1 1 d . . . . .
H32 H 0.798482 0.524516 0.840669 0.028 Uiso 1 1 calc R U . . .
C31 C 0.7966(2) 0.59767(14) 0.92945(16) 0.0260(6) Uani 1 1 d . . . . .
H31 H 0.873945 0.601712 0.937214 0.031 Uiso 1 1 calc R U . . .
C30 C 0.7279(2) 0.63846(14) 0.97538(15) 0.0244(6) Uani 1 1 d . . . . .
H30 H 0.758255 0.670572 1.014561 0.029 Uiso 1 1 calc R U . . .
C29 C 0.6157(2) 0.63210(14) 0.96382(15) 0.0241(5) Uani 1 1 d . . . . .
H29 H 0.569017 0.660591 0.994446 0.029 Uiso 1 1 calc R U . . .
C28 C 0.5706(2) 0.58417(13) 0.90753(14) 0.0217(5) Uani 1 1 d . . . . .
H28 H 0.493205 0.579496 0.900907 0.026 Uiso 1 1 calc R U . . .
C27 C 0.63757(19) 0.54302(12) 0.86085(14) 0.0180(5) Uani 1 1 d . . . . .
C26 C 0.4558(2) 0.10261(14) 0.37910(15) 0.0270(6) Uani 1 1 d . . . . .
H26A H 0.382528 0.092155 0.353854 0.032 Uiso 1 1 calc R U . . .
H26B H 0.499144 0.057372 0.381599 0.032 Uiso 1 1 calc R U . . .
C25 C 0.5148(2) 0.16163(14) 0.33275(15) 0.0261(6) Uani 1 1 d . . . . .
H25A H 0.581231 0.141829 0.309546 0.031 Uiso 1 1 calc R U . . .
H25B H 0.465727 0.181438 0.289569 0.031 Uiso 1 1 calc R U . . .
C24 C 0.49938(19) 0.20179(13) 0.46606(14) 0.0191(5) Uani 1 1 d . . . . .
C23 C 0.50632(19) 0.24640(13) 0.53432(14) 0.0184(5) Uani 1 1 d . . . . .
C22 C 0.44720(19) 0.21986(13) 0.59989(14) 0.0192(5) Uani 1 1 d . . . . .
C21 C 0.39654(19) 0.15244(14) 0.59370(15) 0.0224(5) Uani 1 1 d . . . . .
H21 H 0.360022 0.135149 0.638228 0.027 Uiso 1 1 calc R U . . .
C20 C 0.3959(2) 0.10826(13) 0.52586(15) 0.0228(5) Uani 1 1 d . . . . .
H20 H 0.361934 0.062021 0.525069 0.027 Uiso 1 1 calc R U . . .
C1 C 0.68033(19) 0.32919(13) 0.70135(14) 0.0194(5) Uani 1 1 d . . . . .
C2 C 0.5695(2) 0.31208(13) 0.52896(14) 0.0205(5) Uani 1 1 d . . . . .
P2 P 0.42464(5) 0.27794(4) 0.68603(4) 0.02084(15) Uani 1 1 d . . . . .
C3 C 0.7141(4) 0.4513(2) 0.5726(2) 0.0660(11) Uani 1 1 d . . . . .
H3A H 0.753283 0.475766 0.617839 0.079 Uiso 1 1 calc R U . . .
H3AB H 0.768844 0.423427 0.544001 0.079 Uiso 1 1 calc R U . . .
C4 C 0.6626(5) 0.5102(3) 0.5154(3) 0.0947(17) Uani 1 1 d . U . . .
H4A H 0.720465 0.542176 0.497854 0.142 Uiso 1 1 calc R U . . .
H4B H 0.608970 0.538610 0.543340 0.142 Uiso 1 1 calc R U . . .
H4C H 0.626057 0.486624 0.469267 0.142 Uiso 1 1 calc R U . . .
C5 C 0.7407(2) 0.27152(14) 0.67479(15) 0.0239(5) Uani 1 1 d . . . . .
H5 H 0.750006 0.268301 0.619430 0.029 Uiso 1 1 calc R U . . .
C6 C 0.7896(2) 0.21695(14) 0.72367(16) 0.0268(6) Uani 1 1 d . . . . .
H6 H 0.834075 0.180451 0.702257 0.032 Uiso 1 1 calc R U . . .
C7 C 0.77065(19) 0.21852(13) 0.80263(15) 0.0231(5) Uani 1 1 d . . . . .
C8 C 0.69940(19) 0.27036(13) 0.91462(14) 0.0212(5) Uani 1 1 d . . . . .
C9 C 0.65136(19) 0.32505(14) 0.95395(14) 0.0220(5) Uani 1 1 d . . . . .
H9 H 0.641066 0.321524 1.009167 0.026 Uiso 1 1 calc R U . . .
C10 C 0.61718(19) 0.38713(13) 0.91091(14) 0.0198(5) Uani 1 1 d . . . . .
H10 H 0.588360 0.426543 0.939281 0.024 Uiso 1 1 calc R U . . .
C11 C 0.62328(18) 0.39390(12) 0.82936(14) 0.0165(5) Uani 1 1 d . . . . .
C12 C 0.66933(18) 0.33585(13) 0.78615(13) 0.0174(5) Uani 1 1 d . . . . .
C13 C 0.71118(18) 0.27731(13) 0.83231(14) 0.0188(5) Uani 1 1 d . . . . .
C14 C 0.8023(2) 0.16721(14) 0.86943(16) 0.0289(6) Uani 1 1 d . . . . .
H14A H 0.882921 0.165204 0.878646 0.035 Uiso 1 1 calc R U . . .
H14B H 0.774687 0.117868 0.857457 0.035 Uiso 1 1 calc R U . . .
C15 C 0.7477(2) 0.19891(14) 0.94254(16) 0.0267(6) Uani 1 1 d . . . . .
H15A H 0.689742 0.166173 0.960223 0.032 Uiso 1 1 calc R U . . .
H15B H 0.802630 0.206296 0.986994 0.032 Uiso 1 1 calc R U . . .
C16 C 0.6151(2) 0.32638(14) 0.45744(14) 0.0247(6) Uani 1 1 d . . . . .
H16 H 0.657947 0.369029 0.453979 0.030 Uiso 1 1 calc R U . . .
C18 C 0.5449(2) 0.21946(14) 0.39344(14) 0.0211(5) Uani 1 1 d . . . . .
C17 C 0.6029(2) 0.28236(14) 0.38894(14) 0.0245(6) Uani 1 1 d . . . . .
H17 H 0.634329 0.296240 0.340978 0.029 Uiso 1 1 calc R U . . .
C19 C 0.44580(19) 0.13423(13) 0.46117(14) 0.0208(5) Uani 1 1 d . . . . .
H1 H 0.506(2) 0.4382(14) 0.6199(15) 0.025(7) Uiso 1 1 d . . . . .

loop_
_atom_site_aniso_label
_atom_site_aniso_U_11
_atom_site_aniso_U_22
_atom_site_aniso_U_33
_atom_site_aniso_U_23
_atom_site_aniso_U_13
_atom_site_aniso_U_12
Ge1 0.02779(16) 0.02011(15) 0.01646(14) 0.00062(10) -0.00138(10) -0.00413(11)
P1 0.0198(3) 0.0160(3) 0.0177(3) 0.0007(2) -0.0012(2) -0.0019(2)
C50 0.0251(14) 0.0371(16) 0.0240(14) -0.0109(12) 0.0058(11) -0.0050(12)
C49 0.0244(15) 0.056(2) 0.0283(15) -0.0171(14) 0.0055(11) -0.0102(14)
C48 0.0243(15) 0.069(2) 0.0239(14) -0.0088(14) -0.0037(11) 0.0063(15)
C47 0.0366(17) 0.0514(19) 0.0277(15) 0.0034(14) -0.0005(12) 0.0096(14)
C46 0.0293(15) 0.0391(16) 0.0237(14) 0.0013(12) 0.0035(11) 0.0012(12)
C45 0.0209(13) 0.0348(15) 0.0145(12) -0.0064(10) 0.0014(10) -0.0035(11)
C44 0.0208(13) 0.0402(16) 0.0258(14) 0.0025(12) -0.0031(11) -0.0066(12)
C43 0.0261(15) 0.0401(17) 0.0394(17) 0.0063(13) -0.0107(12) -0.0046(13)
C42 0.0339(16) 0.0467(18) 0.0258(15) 0.0099(13) -0.0091(12) -0.0144(14)
C41 0.0363(16) 0.0471(18) 0.0213(14) -0.0006(13) -0.0006(12) -0.0168(14)
C40 0.0314(15) 0.0334(15) 0.0216(13) -0.0025(11) -0.0002(11) -0.0095(12)
C39 0.0210(13) 0.0302(14) 0.0193(12) 0.0007(11) -0.0034(10) -0.0106(11)
C38 0.0290(14) 0.0208(13) 0.0322(15) 0.0048(11) -0.0035(11) -0.0021(11)
C37 0.0322(15) 0.0228(14) 0.0399(16) 0.0034(12) -0.0109(12) 0.0069(12)
C36 0.0219(13) 0.0302(15) 0.0401(16) -0.0091(12) -0.0063(12) 0.0052(11)
C35 0.0232(14) 0.0339(15) 0.0309(15) -0.0012(12) -0.0008(11) -0.0028(11)
C34 0.0213(13) 0.0272(14) 0.0240(13) 0.0027(11) -0.0041(10) -0.0001(11)
C33 0.0221(13) 0.0179(12) 0.0211(12) -0.0038(10) -0.0054(10) -0.0018(10)
C32 0.0208(13) 0.0189(12) 0.0311(14) -0.0031(11) -0.0004(10) 0.0017(10)
C31 0.0188(13) 0.0229(13) 0.0354(15) -0.0003(11) -0.0071(11) -0.0011(10)
C30 0.0286(14) 0.0225(13) 0.0215(13) 0.0002(10) -0.0048(10) -0.0072(11)
C29 0.0267(14) 0.0241(13) 0.0220(13) -0.0016(10) 0.0050(10) -0.0018(11)
C28 0.0192(12) 0.0239(13) 0.0219(12) 0.0018(10) 0.0010(10) -0.0043(10)
C27 0.0192(12) 0.0148(11) 0.0198(12) 0.0019(9) -0.0013(9) -0.0020(9)
C26 0.0259(14) 0.0281(14) 0.0264(14) -0.0059(11) -0.0038(11) 0.0035(11)
C25 0.0263(14) 0.0320(15) 0.0195(13) -0.0026(11) -0.0025(10) 0.0067(11)
C24 0.0146(11) 0.0228(13) 0.0197(12) 0.0016(10) -0.0022(9) 0.0045(10)
C23 0.0151(11) 0.0225(12) 0.0172(12) 0.0008(10) -0.0033(9) 0.0019(10)
C22 0.0154(11) 0.0246(13) 0.0176(12) 0.0007(10) -0.0005(9) 0.0002(10)
C21 0.0158(12) 0.0277(14) 0.0237(13) 0.0019(11) 0.0018(10) -0.0024(10)
C20 0.0170(12) 0.0213(13) 0.0297(14) -0.0003(11) -0.0027(10) -0.0025(10)
C1 0.0172(12) 0.0212(12) 0.0194(12) -0.0009(10) -0.0016(9) -0.0038(10)
C2 0.0238(13) 0.0213(13) 0.0162(12) -0.0003(10) -0.0019(10) -0.0007(10)
P2 0.0182(3) 0.0266(3) 0.0177(3) -0.0011(3) 0.0013(2) -0.0048(3)
C3 0.095(3) 0.063(2) 0.041(2) -0.0040(18) 0.007(2) -0.032(2)
C4 0.158(5) 0.063(3) 0.063(3) 0.008(2) 0.003(3) -0.028(3)
C5 0.0219(13) 0.0286(14) 0.0209(13) -0.0057(11) -0.0015(10) -0.0009(11)
C6 0.0199(13) 0.0243(14) 0.0356(15) -0.0093(11) -0.0023(11) 0.0035(11)
C7 0.0155(12) 0.0215(13) 0.0315(14) -0.0021(11) -0.0065(10) -0.0031(10)
C8 0.0150(12) 0.0232(13) 0.0248(13) 0.0064(10) -0.0062(10) -0.0056(10)
C9 0.0192(12) 0.0292(14) 0.0170(12) 0.0031(10) -0.0026(9) -0.0055(10)
C10 0.0164(12) 0.0226(13) 0.0204(12) -0.0020(10) -0.0007(9) -0.0020(10)
C11 0.0140(11) 0.0164(12) 0.0188(12) 0.0005(9) -0.0018(9) -0.0022(9)
C12 0.0129(11) 0.0197(12) 0.0192(12) 0.0000(10) -0.0026(9) -0.0044(9)
C13 0.0131(11) 0.0199(12) 0.0230(12) -0.0010(10) -0.0041(9) -0.0052(9)
C14 0.0237(14) 0.0231(14) 0.0388(16) 0.0019(12) -0.0099(11) 0.0012(11)
C15 0.0238(13) 0.0232(13) 0.0320(14) 0.0070(11) -0.0095(11) -0.0025(11)
C16 0.0278(14) 0.0260(13) 0.0203(13) 0.0041(11) 0.0017(10) -0.0040(11)
C18 0.0198(12) 0.0265(13) 0.0165(12) 0.0007(10) -0.0028(9) 0.0066(10)
C17 0.0280(14) 0.0290(14) 0.0167(12) 0.0050(10) 0.0038(10) 0.0006(11)
C19 0.0139(12) 0.0248(13) 0.0230(13) -0.0029(10) -0.0049(9) 0.0039(10)

loop_
_atom_type_symbol
_atom_type_description
_atom_type_scat_dispersion_real
_atom_type_scat_dispersion_imag
_atom_type_scat_source
C C 0.0033 0.0016 'International Tables Vol C Tables 4.2.6.8 and 6.1.1.4'
H H 0.0000 0.0000 'International Tables Vol C Tables 4.2.6.8 and 6.1.1.4'
Ge Ge 0.1547 1.8001 'International Tables Vol C Tables 4.2.6.8 and 6.1.1.4'
P P 0.1023 0.0942 'International Tables Vol C Tables 4.2.6.8 and 6.1.1.4'

loop_
_geom_angle_atom_site_label_1
_geom_angle_atom_site_label_2
_geom_angle_atom_site_label_3
_geom_angle
_geom_angle_site_symmetry_1
_geom_angle_site_symmetry_3
_geom_angle_publ_flag
C1 Ge1 C3 108.05(15) . . ?
C1 Ge1 C2 106.39(10) . . ?
C3 Ge1 C2 107.52(13) . . ?
C1 Ge1 H1 126.6(9) . . ?
C3 Ge1 H1 98.7(10) . . ?
C2 Ge1 H1 108.2(9) . . ?
C27 P1 C33 101.67(11) . . ?
C27 P1 C11 99.66(10) . . ?
C33 P1 C11 104.98(11) . . ?
C49 C50 C45 120.6(3) . . ?
C49 C50 H50 119.7 . . ?
C45 C50 H50 119.7 . . ?
C48 C49 C50 119.9(3) . . ?
C48 C49 H49 120.0 . . ?
C50 C49 H49 120.0 . . ?
C47 C48 C49 120.2(3) . . ?
C47 C48 H48 119.9 . . ?
C49 C48 H48 119.9 . . ?
C48 C47 C46 119.6(3) . . ?
C48 C47 H47 120.2 . . ?
C46 C47 H47 120.2 . . ?
C45 C46 C47 121.2(3) . . ?
C45 C46 H46 119.4 . . ?
C47 C46 H46 119.4 . . ?
C46 C45 C50 118.4(2) . . ?
C46 C45 P2 116.2(2) . . ?
C50 C45 P2 125.3(2) . . ?
C43 C44 C39 120.6(3) . . ?
C43 C44 H44 119.7 . . ?
C39 C44 H44 119.7 . . ?
C42 C43 C44 120.0(3) . . ?
C42 C43 H43 120.0 . . ?
C44 C43 H43 120.0 . . ?
C41 C42 C43 120.0(3) . . ?
C41 C42 H42 120.0 . . ?
C43 C42 H42 120.0 . . ?
C42 C41 C40 120.1(3) . . ?
C42 C41 H41 119.9 . . ?
C40 C41 H41 119.9 . . ?
C41 C40 C39 121.0(3) . . ?
C41 C40 H40 119.5 . . ?
C39 C40 H40 119.5 . . ?
C40 C39 C44 118.2(2) . . ?
C40 C39 P2 118.7(2) . . ?
C44 C39 P2 122.6(2) . . ?
C37 C38 C33 120.8(3) . . ?
C37 C38 H38 119.6 . . ?
C33 C38 H38 119.6 . . ?
C36 C37 C38 119.9(2) . . ?
C36 C37 H37 120.1 . . ?
C38 C37 H37 120.1 . . ?
C35 C36 C37 119.9(3) . . ?
C35 C36 H36 120.1 . . ?
C37 C36 H36 120.1 . . ?
C36 C35 C34 120.4(3) . . ?
C36 C35 H35 119.8 . . ?
C34 C35 H35 119.8 . . ?
C35 C34 C33 120.6(2) . . ?
C35 C34 H34 119.7 . . ?
C33 C34 H34 119.7 . . ?
C34 C33 C38 118.5(2) . . ?
C34 C33 P1 124.80(19) . . ?
C38 C33 P1 116.71(19) . . ?
C31 C32 C27 121.7(2) . . ?
C31 C32 H32 119.2 . . ?
C27 C32 H32 119.2 . . ?
C32 C31 C30 119.4(2) . . ?
C32 C31 H31 120.3 . . ?
C30 C31 H31 120.3 . . ?
C29 C30 C31 119.9(2) . . ?
C29 C30 H30 120.1 . . ?
C31 C30 H30 120.1 . . ?
C30 C29 C28 120.4(2) . . ?
C30 C29 H29 119.8 . . ?
C28 C29 H29 119.8 . . ?
C27 C28 C29 120.7(2) . . ?
C27 C28 H28 119.7 . . ?
C29 C28 H28 119.7 . . ?
C28 C27 C32 117.9(2) . . ?
C28 C27 P1 126.00(18) . . ?
C32 C27 P1 116.07(18) . . ?
C19 C26 C25 104.7(2) . . ?
C19 C26 H26A 110.8 . . ?
C25 C26 H26A 110.8 . . ?
C19 C26 H26B 110.8 . . ?
C25 C26 H26B 110.8 . . ?
H26A C26 H26B 108.9 . . ?
C18 C25 C26 105.0(2) . . ?
C18 C25 H25A 110.7 . . ?
C26 C25 H25A 110.7 . . ?
C18 C25 H25B 110.7 . . ?
C26 C25 H25B 110.7 . . ?
H25A C25 H25B 108.8 . . ?
C19 C24 C18 110.9(2) . . ?
C19 C24 C23 124.8(2) . . ?
C18 C24 C23 124.3(2) . . ?
C24 C23 C22 114.6(2) . . ?
C24 C23 C2 116.6(2) . . ?
C22 C23 C2 128.8(2) . . ?
C21 C22 C23 119.1(2) . . ?
C21 C22 P2 119.80(18) . . ?
C23 C22 P2 120.75(18) . . ?
C22 C21 C20 124.3(2) . . ?
C22 C21 H21 117.8 . . ?
C20 C21 H21 117.8 . . ?
C19 C20 C21 117.6(2) . . ?
C19 C20 H20 121.2 . . ?
C21 C20 H20 121.2 . . ?
C5 C1 C12 117.6(2) . . ?
C5 C1 Ge1 112.31(17) . . ?
C12 C1 Ge1 129.62(18) . . ?
C16 C2 C23 117.2(2) . . ?
C16 C2 Ge1 114.49(18) . . ?
C23 C2 Ge1 128.22(18) . . ?
C39 P2 C22 103.17(12) . . ?
C39 P2 C45 103.36(12) . . ?
C22 P2 C45 99.66(11) . . ?
C4 C3 Ge1 114.2(3) . . ?
C4 C3 H3A 108.7 . . ?
Ge1 C3 H3A 108.7 . . ?
C4 C3 H3AB 108.7 . . ?
Ge1 C3 H3AB 108.7 . . ?
H3A C3 H3AB 107.6 . . ?
C3 C4 H4A 109.5 . . ?
C3 C4 H4B 109.5 . . ?
H4A C4 H4B 109.5 . . ?
C3 C4 H4C 109.5 . . ?
H4A C4 H4C 109.5 . . ?
H4B C4 H4C 109.5 . . ?
C1 C5 C6 125.1(2) . . ?
C1 C5 H5 117.4 . . ?
C6 C5 H5 117.4 . . ?
C7 C6 C5 117.8(2) . . ?
C7 C6 H6 121.1 . . ?
C5 C6 H6 121.1 . . ?
C6 C7 C13 118.6(2) . . ?
C6 C7 C14 131.8(2) . . ?
C13 C7 C14 109.5(2) . . ?
C9 C8 C13 118.9(2) . . ?
C9 C8 C15 132.0(2) . . ?
C13 C8 C15 109.2(2) . . ?
C8 C9 C10 118.5(2) . . ?
C8 C9 H9 120.8 . . ?
C10 C9 H9 120.8 . . ?
C11 C10 C9 123.7(2) . . ?
C11 C10 H10 118.2 . . ?
C9 C10 H10 118.2 . . ?
C10 C11 C12 118.8(2) . . ?
C10 C11 P1 119.87(18) . . ?
C12 C11 P1 120.75(17) . . ?
C13 C12 C11 115.7(2) . . ?
C13 C12 C1 115.5(2) . . ?
C11 C12 C1 128.8(2) . . ?
C8 C13 C12 124.1(2) . . ?
C8 C13 C7 111.1(2) . . ?
C12 C13 C7 124.8(2) . . ?
C7 C14 C15 104.7(2) . . ?
C7 C14 H14A 110.8 . . ?
C15 C14 H14A 110.8 . . ?
C7 C14 H14B 110.8 . . ?
C15 C14 H14B 110.8 . . ?
H14A C14 H14B 108.9 . . ?
C8 C15 C14 105.0(2) . . ?
C8 C15 H15A 110.7 . . ?
C14 C15 H15A 110.7 . . ?
C8 C15 H15B 110.7 . . ?
C14 C15 H15B 110.7 . . ?
H15A C15 H15B 108.8 . . ?
C2 C16 C17 125.0(2) . . ?
C2 C16 H16 117.5 . . ?
C17 C16 H16 117.5 . . ?
C17 C18 C24 118.3(2) . . ?
C17 C18 C25 132.2(2) . . ?
C24 C18 C25 109.4(2) . . ?
C18 C17 C16 118.5(2) . . ?
C18 C17 H17 120.8 . . ?
C16 C17 H17 120.8 . . ?
C20 C19 C24 119.3(2) . . ?
C20 C19 C26 131.0(2) . . ?
C24 C19 C26 109.6(2) . . ?

loop_
_geom_bond_atom_site_label_1
_geom_bond_atom_site_label_2
_geom_bond_distance
_geom_bond_site_symmetry_2
_geom_bond_publ_flag
Ge1 C1 1.962(2) . ?
Ge1 C3 1.963(4) . ?
Ge1 C2 1.988(2) . ?
Ge1 H1 1.61(3) . ?
P1 C27 1.837(2) . ?
P1 C33 1.841(3) . ?
P1 C11 1.843(2) . ?
C50 C49 1.394(4) . ?
C50 C45 1.394(4) . ?
C50 H50 0.9500 . ?
C49 C48 1.394(5) . ?
C49 H49 0.9500 . ?
C48 C47 1.373(5) . ?
C48 H48 0.9500 . ?
C47 C46 1.399(4) . ?
C47 H47 0.9500 . ?
C46 C45 1.392(4) . ?
C46 H46 0.9500 . ?
C45 P2 1.849(3) . ?
C44 C43 1.390(4) . ?
C44 C39 1.400(4) . ?
C44 H44 0.9500 . ?
C43 C42 1.388(4) . ?
C43 H43 0.9500 . ?
C42 C41 1.381(4) . ?
C42 H42 0.9500 . ?
C41 C40 1.384(4) . ?
C41 H41 0.9500 . ?
C40 C39 1.398(4) . ?
C40 H40 0.9500 . ?
C39 P2 1.834(3) . ?
C38 C37 1.389(4) . ?
C38 C33 1.400(3) . ?
C38 H38 0.9500 . ?
C37 C36 1.388(4) . ?
C37 H37 0.9500 . ?
C36 C35 1.381(4) . ?
C36 H36 0.9500 . ?
C35 C34 1.390(4) . ?
C35 H35 0.9500 . ?
C34 C33 1.392(4) . ?
C34 H34 0.9500 . ?
C32 C31 1.380(4) . ?
C32 C27 1.403(3) . ?
C32 H32 0.9500 . ?
C31 C30 1.395(4) . ?
C31 H31 0.9500 . ?
C30 C29 1.379(4) . ?
C30 H30 0.9500 . ?
C29 C28 1.393(4) . ?
C29 H29 0.9500 . ?
C28 C27 1.392(3) . ?
C28 H28 0.9500 . ?
C26 C19 1.516(4) . ?
C26 C25 1.544(4) . ?
C26 H26A 0.9900 . ?
C26 H26B 0.9900 . ?
C25 C18 1.514(3) . ?
C25 H25A 0.9900 . ?
C25 H25B 0.9900 . ?
C24 C19 1.411(3) . ?
C24 C18 1.412(3) . ?
C24 C23 1.417(3) . ?
C23 C22 1.440(3) . ?
C23 C2 1.444(3) . ?
C22 C21 1.393(3) . ?
C22 P2 1.841(2) . ?
C21 C20 1.407(4) . ?
C21 H21 0.9500 . ?
C20 C19 1.367(4) . ?
C20 H20 0.9500 . ?
C1 C5 1.385(4) . ?
C1 C12 1.451(3) . ?
C2 C16 1.383(4) . ?
C3 C4 1.566(6) . ?
C3 H3A 0.9900 . ?
C3 H3AB 0.9900 . ?
C4 H4A 0.9800 . ?
C4 H4B 0.9800 . ?
C4 H4C 0.9800 . ?
C5 C6 1.416(4) . ?
C5 H5 0.9500 . ?
C6 C7 1.366(4) . ?
C6 H6 0.9500 . ?
C7 C13 1.414(4) . ?
C7 C14 1.509(4) . ?
C8 C9 1.360(4) . ?
C8 C13 1.411(3) . ?
C8 C15 1.512(3) . ?
C9 C10 1.410(3) . ?
C9 H9 0.9500 . ?
C10 C11 1.389(3) . ?
C10 H10 0.9500 . ?
C11 C12 1.430(3) . ?
C12 C13 1.414(3) . ?
C14 C15 1.549(4) . ?
C14 H14A 0.9900 . ?
C14 H14B 0.9900 . ?
C15 H15A 0.9900 . ?
C15 H15B 0.9900 . ?
C16 C17 1.416(4) . ?
C16 H16 0.9500 . ?
C18 C17 1.366(4) . ?
C17 H17 0.9500 . ?
